data_4517482
loop_
_publ_author_name
'Tan, Jin-Fay'
'Bormann, Carl Thomas'
'Severin, Kay'
'Cramer, Nicolai'

_publ_section_title
;
 Alkynyl Triazenes as Fluoroalkyne Surrogates: Regioselective Access to
 4-Fluoro-2-pyridones by a Rh(III)-Catalyzed C--H Activation--Lossen
 Rearrangement--Wallach Reaction
;
_journal_issue 6
_journal_name_full 'ACS Catalysis'
_journal_page_first 3790
_journal_page_last 3796
_journal_paper_doi 10.1021/acscatal.0c00499
_journal_volume 10
_journal_year 2020
_chemical_formula_moiety 'C18 H14 F N O'
_chemical_formula_sum 'C18 H14 F N O'
_chemical_formula_weight 279.30
_space_group_crystal_system triclinic
_space_group_IT_number 2
_space_group_name_Hall '-P 1'
_space_group_name_H-M_alt 'P -1'
_atom_sites_solution_hydrogens difmap
_atom_sites_solution_primary dual
_atom_sites_solution_secondary difmap
_audit_creation_method SHELXL-2018/3
_cell_angle_alpha 109.851(3)
_cell_angle_beta 92.169(3)
_cell_angle_gamma 112.466(3)
_cell_formula_units_Z 4
_cell_length_a 10.2367(3)
_cell_length_b 11.4102(4)
_cell_length_c 13.7829(5)
_cell_measurement_reflns_used 5853
_cell_measurement_temperature 140.00(11)
_cell_measurement_theta_max 72.6110
_cell_measurement_theta_min 3.4570
_cell_volume 1373.04(10)
_computing_cell_refinement 'CrysAlisPro 1.171.40.53 (Rigaku OD, 2019)'
_computing_data_collection 'CrysAlisPro 1.171.40.53 (Rigaku OD, 2019)'
_computing_data_reduction 'CrysAlisPro 1.171.40.53 (Rigaku OD, 2019)'
_computing_molecular_graphics 'Mercury 4.1.2 (CCDC, 2019)'
_computing_publication_material 'CIFTab (Sheldrick, 2015)'
_computing_structure_refinement 'SHELXL-2018/3 (Sheldrick, 2018)'
_computing_structure_solution 'SHELXT (Sheldrick, 2015)'
_diffrn_ambient_environment N~2~
_diffrn_ambient_temperature 140.00(11)
_diffrn_detector 'CCD plate'
_diffrn_detector_area_resol_mean 5.2817
_diffrn_detector_type AtlasS2
_diffrn_measured_fraction_theta_full 0.999
_diffrn_measured_fraction_theta_max 0.972
_diffrn_measurement_details
;
List of Runs (angles in degrees, time in seconds):

  # Type    Start    End  Width  t~exp~   \w     \q     \k     \f   Frames
--------------------------------------------------------------------------
  1  \w    -77.00  45.00   1.00    2.00    --  -40.91   0.00 150.00  122
  2  \w   -107.00 -66.00   1.00    2.00    --  -40.91-138.00  51.00   41
  3  \w    -46.00  22.00   1.00    2.00    --  -40.91  38.00  30.00   68
  4  \w     36.00  72.00   1.00    2.00    --   40.91-125.00 -60.00   36
  5  \w     31.00  93.00   1.00    2.00    --   40.91-125.00 150.00   62
  6  \w     58.00  88.00   1.00    8.00    --  105.15 178.00 150.00   30
  7  \w    101.00 178.00   1.00    8.00    --  105.15 111.00-120.00   77
  8  \w     36.00  64.00   1.00    8.00    --  105.15 -61.00 -30.00   28
  9  \w     32.00 133.00   1.00    8.00    --  105.15 -77.00-150.00  101
 10  \w     29.00  91.00   1.00    8.00    --  105.15-111.00  60.00   62
 11  \w     78.00 173.00   1.00    8.00    --  105.15  30.00   0.00   95
 12  \w    135.00 160.00   1.00    8.00    --  105.15 111.00 -90.00   25
 13  \w    140.00 174.00   1.00    8.00    --  105.15  30.00 -60.00   34
 14  \w     85.00 111.00   1.00    8.00    --  105.15  30.00 -60.00   26
 15  \w     87.00 112.00   1.00    8.00    --  105.15-111.00 -30.00   25
 16  \w     29.00  86.00   1.00    8.00    --  105.15 -30.00   0.00   57
 17  \w     30.00 123.00   1.00    8.00    --  105.15 -30.00-180.00   93
 18  \w     60.00 110.00   1.00    8.00    --  105.15-111.00  90.00   50
 19  \w     35.00 120.00   1.00    8.00    --  105.15-131.00-133.00   85
;
_diffrn_measurement_device 'four-circle diffractometer'
_diffrn_measurement_device_type 'SuperNova, Dual, Cu at home/near, AtlasS2'
_diffrn_measurement_method '\w scans'
_diffrn_radiation_monochromator mirror
_diffrn_radiation_probe x-ray
_diffrn_radiation_type 'Cu K\a'
_diffrn_radiation_wavelength 1.54184
_diffrn_reflns_av_R_equivalents 0.0235
_diffrn_reflns_av_unetI/netI 0.0341
_diffrn_reflns_Laue_measured_fraction_full 0.999
_diffrn_reflns_Laue_measured_fraction_max 0.972
_diffrn_reflns_limit_h_max 12
_diffrn_reflns_limit_h_min -8
_diffrn_reflns_limit_k_max 11
_diffrn_reflns_limit_k_min -14
_diffrn_reflns_limit_l_max 17
_diffrn_reflns_limit_l_min -16
_diffrn_reflns_number 9488
_diffrn_reflns_point_group_measured_fraction_full 0.999
_diffrn_reflns_point_group_measured_fraction_max 0.972
_diffrn_reflns_theta_full 67.684
_diffrn_reflns_theta_max 72.752
_diffrn_reflns_theta_min 3.474
_diffrn_source 'micro-focus sealed X-ray tube'
_diffrn_source_type 'SuperNova (Cu) X-ray Source'
_exptl_absorpt_coefficient_mu 0.758
_exptl_absorpt_correction_T_max 1.000
_exptl_absorpt_correction_T_min 0.571
_exptl_absorpt_correction_type gaussian
_exptl_absorpt_process_details
;
CrysAlisPro 1.171.40.53 (Rigaku Oxford Diffraction, 2019)
Numerical absorption correction based on gaussian integration over
a multifaceted crystal model.
Empirical absorption correction using spherical harmonics,
 implemented in SCALE3 ABSPACK scaling algorithm.
;
_exptl_crystal_colour 'clear dark colourless'
_exptl_crystal_density_diffrn 1.351
_exptl_crystal_description plate
_exptl_crystal_F_000 584
_exptl_crystal_size_max 0.579
_exptl_crystal_size_mid 0.118
_exptl_crystal_size_min 0.077
_refine_diff_density_max 0.228
_refine_diff_density_min -0.197
_refine_diff_density_rms 0.044
_refine_ls_extinction_coef 0.0035(4)
_refine_ls_extinction_expression Fc^*^=kFc[1+0.001xFc^2^\l^3^/sin(2\q)]^-1/4^
_refine_ls_extinction_method 'SHELXL-2018/3 (Sheldrick 2018)'
_refine_ls_goodness_of_fit_ref 1.023
_refine_ls_hydrogen_treatment refall
_refine_ls_matrix_type full
_refine_ls_number_parameters 492
_refine_ls_number_reflns 5303
_refine_ls_number_restraints 0
_refine_ls_restrained_S_all 1.023
_refine_ls_R_factor_all 0.0443
_refine_ls_R_factor_gt 0.0405
_refine_ls_shift/su_max 0.000
_refine_ls_shift/su_mean 0.000
_refine_ls_structure_factor_coef Fsqd
_refine_ls_weighting_details 'w=1/[\s^2^(Fo^2^)+(0.0727P)^2^+0.2069P] where P=(Fo^2^+2Fc^2^)/3'
_refine_ls_weighting_scheme calc
_refine_ls_wR_factor_gt 0.1127
_refine_ls_wR_factor_ref 0.1177
_reflns_Friedel_coverage 0.000
_reflns_number_gt 4732
_reflns_number_total 5303
_reflns_threshold_expression 'I > 2\s(I)'
_cod_data_source_file cs0c00499_si_002.cif
_cod_data_source_block jft-1-414
_cod_depositor_comments
;Adding full bibliography for 4517481--4517482.cif.

 Adding full bibliography for 4517481--4517482.cif.
;
_cod_original_cell_volume 1373.04(9)
_cod_database_code 4517482
_shelx_shelxl_version_number 2018/3
_shelx_space_group_comment
;
The symmetry employed for this shelxl refinement is uniquely defined
by the following loop, which should always be used as a source of
symmetry information in preference to the above space-group names.
They are only intended as comments.
;
_shelx_estimated_absorpt_t_min 0.668
_shelx_estimated_absorpt_t_max 0.944

loop_
_space_group_symop_operation_xyz
'x, y, z'
'-x, -y, -z'

loop_
_atom_site_label
_atom_site_type_symbol
_atom_site_fract_x
_atom_site_fract_y
_atom_site_fract_z
_atom_site_U_iso_or_equiv
_atom_site_adp_type
_atom_site_occupancy
_atom_site_site_symmetry_order
_atom_site_calc_flag
_atom_site_refinement_flags_posn
_atom_site_refinement_flags_adp
_atom_site_refinement_flags_occupancy
_atom_site_disorder_assembly
_atom_site_disorder_group
F1 F 0.20818(8) 0.09224(9) 0.25051(7) 0.0402(2) Uani 1 1 d . . . . .
O1 O 0.69053(8) 0.42398(9) 0.34943(6) 0.0269(2) Uani 1 1 d . . . . .
N1 N 0.56091(11) 0.36902(11) 0.46966(8) 0.0251(2) Uani 1 1 d . . . . .
H1 H 0.6421(19) 0.4344(19) 0.5208(14) 0.041(4) Uiso 1 1 d . . . . .
C1 C 0.43967(13) 0.30187(13) 0.50104(10) 0.0263(2) Uani 1 1 d . . . . .
C2 C 0.32051(13) 0.20812(14) 0.42692(11) 0.0301(3) Uani 1 1 d . . . . .
H2A H 0.2313(19) 0.1559(18) 0.4438(14) 0.040(4) Uiso 1 1 d . . . . .
C3 C 0.32916(12) 0.18624(13) 0.32104(10) 0.0282(3) Uani 1 1 d . . . . .
C4 C 0.44749(12) 0.25429(12) 0.28646(9) 0.0246(2) Uani 1 1 d . . . . .
C5 C 0.57375(12) 0.35327(12) 0.36702(9) 0.0235(2) Uani 1 1 d . . . . .
C6 C 0.44767(15) 0.34010(14) 0.61753(10) 0.0309(3) Uani 1 1 d . . . . .
H6A H 0.4916(19) 0.441(2) 0.6526(14) 0.042(4) Uiso 1 1 d . . . . .
H6B H 0.3501(19) 0.3075(18) 0.6290(13) 0.038(4) Uiso 1 1 d . . . . .
C7 C 0.53195(13) 0.28326(13) 0.66687(9) 0.0273(3) Uani 1 1 d . . . . .
C8 C 0.63950(14) 0.37018(14) 0.75541(10) 0.0314(3) Uani 1 1 d . . . . .
H8 H 0.6637(17) 0.4680(18) 0.7825(13) 0.034(4) Uiso 1 1 d . . . . .
C9 C 0.71414(14) 0.31865(15) 0.80337(10) 0.0354(3) Uani 1 1 d . . . . .
H9 H 0.792(2) 0.386(2) 0.8654(16) 0.051(5) Uiso 1 1 d . . . . .
C10 C 0.68204(15) 0.17973(16) 0.76253(11) 0.0358(3) Uani 1 1 d . . . . .
H10 H 0.7372(19) 0.1427(19) 0.7950(14) 0.042(4) Uiso 1 1 d . . . . .
C11 C 0.57470(16) 0.09237(15) 0.67429(12) 0.0371(3) Uani 1 1 d . . . . .
H11 H 0.549(2) -0.004(2) 0.6451(16) 0.051(5) Uiso 1 1 d . . . . .
C12 C 0.49977(14) 0.14365(14) 0.62652(10) 0.0328(3) Uani 1 1 d . . . . .
H12 H 0.4262(18) 0.0834(18) 0.5664(14) 0.037(4) Uiso 1 1 d . . . . .
C13 C 0.44949(12) 0.23315(12) 0.17406(9) 0.0250(2) Uani 1 1 d . . . . .
C14 C 0.51248(13) 0.34547(13) 0.14477(9) 0.0275(3) Uani 1 1 d . . . . .
H14 H 0.5607(17) 0.4391(18) 0.2013(13) 0.037(4) Uiso 1 1 d . . . . .
C15 C 0.51191(13) 0.32608(14) 0.03962(10) 0.0316(3) Uani 1 1 d . . . . .
H15 H 0.5592(18) 0.4063(19) 0.0208(14) 0.040(4) Uiso 1 1 d . . . . .
C16 C 0.44944(13) 0.19489(15) -0.03799(10) 0.0337(3) Uani 1 1 d . . . . .
H16 H 0.4508(18) 0.1801(18) -0.1120(14) 0.042(4) Uiso 1 1 d . . . . .
C17 C 0.38699(16) 0.08351(15) -0.01015(11) 0.0403(3) Uani 1 1 d . . . . .
H17 H 0.341(2) -0.009(2) -0.0653(16) 0.056(5) Uiso 1 1 d . . . . .
C18 C 0.38692(15) 0.10226(14) 0.09511(11) 0.0364(3) Uani 1 1 d . . . . .
H18 H 0.3440(19) 0.022(2) 0.1127(14) 0.046(5) Uiso 1 1 d . . . . .
F2 F 1.28676(7) 0.86276(8) 0.72698(6) 0.03268(19) Uani 1 1 d . . . . .
O2 O 0.79261(9) 0.56292(9) 0.62586(7) 0.0297(2) Uani 1 1 d . . . . .
N2 N 0.92591(11) 0.61799(10) 0.50717(8) 0.0240(2) Uani 1 1 d . . . . .
H2 H 0.8477(18) 0.5588(18) 0.4573(13) 0.032(4) Uiso 1 1 d . . . . .
C19 C 1.05004(12) 0.68132(12) 0.47695(9) 0.0240(2) Uani 1 1 d . . . . .
C20 C 1.17263(13) 0.76404(12) 0.55118(9) 0.0262(3) Uani 1 1 d . . . . .
H20 H 1.2627(18) 0.8105(17) 0.5347(13) 0.035(4) Uiso 1 1 d . . . . .
C21 C 1.16357(12) 0.77834(12) 0.65587(9) 0.0253(2) Uani 1 1 d . . . . .
C22 C 1.04143(12) 0.71492(12) 0.68901(9) 0.0237(2) Uani 1 1 d . . . . .
C23 C 0.91180(12) 0.62817(12) 0.60866(9) 0.0239(2) Uani 1 1 d . . . . .
C24 C 1.04150(14) 0.65394(13) 0.36175(9) 0.0273(3) Uani 1 1 d . . . . .
H24A H 0.9938(18) 0.5556(18) 0.3212(13) 0.036(4) Uiso 1 1 d . . . . .
H24B H 1.1400(18) 0.6863(17) 0.3479(13) 0.036(4) Uiso 1 1 d . . . . .
C25 C 0.96411(12) 0.72490(12) 0.32325(9) 0.0247(2) Uani 1 1 d . . . . .
C26 C 1.00098(14) 0.86407(14) 0.37577(11) 0.0346(3) Uani 1 1 d . . . . .
H26 H 1.074(2) 0.9147(19) 0.4377(15) 0.043(4) Uiso 1 1 d . . . . .
C27 C 0.93456(15) 0.92983(14) 0.33780(12) 0.0384(3) Uani 1 1 d . . . . .
H27 H 0.965(2) 1.029(2) 0.3761(17) 0.062(6) Uiso 1 1 d . . . . .
C28 C 0.83012(14) 0.85725(15) 0.24704(11) 0.0335(3) Uani 1 1 d . . . . .
H28 H 0.7841(18) 0.9046(18) 0.2200(14) 0.040(4) Uiso 1 1 d . . . . .
C29 C 0.79181(14) 0.71873(15) 0.19474(10) 0.0338(3) Uani 1 1 d . . . . .
H29 H 0.720(2) 0.6707(19) 0.1321(15) 0.045(5) Uiso 1 1 d . . . . .
C30 C 0.85901(14) 0.65289(13) 0.23255(9) 0.0304(3) Uani 1 1 d . . . . .
H30 H 0.8311(19) 0.5540(19) 0.1970(14) 0.042(4) Uiso 1 1 d . . . . .
C31 C 1.03838(12) 0.72542(12) 0.79920(9) 0.0253(2) Uani 1 1 d . . . . .
C32 C 0.92916(15) 0.74765(16) 0.84899(11) 0.0362(3) Uani 1 1 d . . . . .
H32 H 0.8537(18) 0.7578(18) 0.8111(14) 0.040(4) Uiso 1 1 d . . . . .
C33 C 0.92691(16) 0.75658(18) 0.95186(11) 0.0445(4) Uani 1 1 d . . . . .
H33 H 0.847(2) 0.773(2) 0.9835(15) 0.053(5) Uiso 1 1 d . . . . .
C34 C 1.03288(16) 0.74218(17) 1.00575(10) 0.0411(3) Uani 1 1 d . . . . .
H34 H 1.030(2) 0.748(2) 1.0786(16) 0.053(5) Uiso 1 1 d . . . . .
C35 C 1.14104(14) 0.71875(15) 0.95654(10) 0.0343(3) Uani 1 1 d . . . . .
H35 H 1.2145(19) 0.7068(18) 0.9912(14) 0.041(4) Uiso 1 1 d . . . . .
C36 C 1.14445(13) 0.71062(12) 0.85396(9) 0.0273(3) Uani 1 1 d . . . . .
H36 H 1.2205(17) 0.6925(16) 0.8216(12) 0.032(4) Uiso 1 1 d . . . . .

loop_
_atom_site_aniso_label
_atom_site_aniso_U_11
_atom_site_aniso_U_22
_atom_site_aniso_U_33
_atom_site_aniso_U_23
_atom_site_aniso_U_13
_atom_site_aniso_U_12
F1 0.0281(4) 0.0459(5) 0.0394(4) 0.0213(4) -0.0004(3) 0.0045(3)
O1 0.0263(4) 0.0309(4) 0.0217(4) 0.0099(3) 0.0063(3) 0.0100(3)
N1 0.0283(5) 0.0287(5) 0.0214(5) 0.0103(4) 0.0073(4) 0.0141(4)
C1 0.0308(6) 0.0325(6) 0.0286(6) 0.0173(5) 0.0126(5) 0.0207(5)
C2 0.0284(6) 0.0369(7) 0.0355(7) 0.0222(5) 0.0119(5) 0.0166(5)
C3 0.0254(5) 0.0295(6) 0.0313(6) 0.0139(5) 0.0027(5) 0.0118(5)
C4 0.0276(5) 0.0254(6) 0.0247(6) 0.0108(5) 0.0054(4) 0.0141(5)
C5 0.0271(5) 0.0263(6) 0.0222(5) 0.0102(4) 0.0072(4) 0.0151(5)
C6 0.0392(7) 0.0392(7) 0.0281(6) 0.0176(5) 0.0162(5) 0.0253(6)
C7 0.0321(6) 0.0354(6) 0.0249(6) 0.0176(5) 0.0150(5) 0.0187(5)
C8 0.0384(6) 0.0346(7) 0.0256(6) 0.0143(5) 0.0137(5) 0.0166(5)
C9 0.0354(6) 0.0483(8) 0.0260(6) 0.0189(6) 0.0097(5) 0.0166(6)
C10 0.0395(7) 0.0502(8) 0.0357(7) 0.0294(6) 0.0158(6) 0.0251(6)
C11 0.0457(7) 0.0361(7) 0.0406(7) 0.0214(6) 0.0138(6) 0.0222(6)
C12 0.0371(6) 0.0330(7) 0.0310(6) 0.0145(5) 0.0075(5) 0.0156(5)
C13 0.0234(5) 0.0288(6) 0.0236(6) 0.0090(5) 0.0033(4) 0.0130(4)
C14 0.0309(6) 0.0295(6) 0.0230(6) 0.0089(5) 0.0066(4) 0.0145(5)
C15 0.0323(6) 0.0388(7) 0.0268(6) 0.0146(5) 0.0086(5) 0.0160(5)
C16 0.0301(6) 0.0472(8) 0.0202(6) 0.0091(5) 0.0029(4) 0.0163(5)
C17 0.0446(7) 0.0351(7) 0.0248(6) 0.0013(5) -0.0010(5) 0.0098(6)
C18 0.0419(7) 0.0295(7) 0.0283(6) 0.0082(5) 0.0012(5) 0.0084(5)
F2 0.0285(4) 0.0318(4) 0.0286(4) 0.0099(3) 0.0009(3) 0.0053(3)
O2 0.0261(4) 0.0372(5) 0.0234(4) 0.0132(4) 0.0068(3) 0.0093(4)
N2 0.0252(5) 0.0264(5) 0.0205(5) 0.0093(4) 0.0051(4) 0.0108(4)
C19 0.0295(5) 0.0243(5) 0.0245(6) 0.0118(4) 0.0097(4) 0.0150(5)
C20 0.0276(6) 0.0262(6) 0.0281(6) 0.0131(5) 0.0089(5) 0.0120(5)
C21 0.0276(5) 0.0221(5) 0.0257(6) 0.0087(4) 0.0033(4) 0.0107(4)
C22 0.0282(6) 0.0237(5) 0.0216(5) 0.0085(4) 0.0054(4) 0.0135(5)
C23 0.0278(5) 0.0260(5) 0.0221(5) 0.0106(4) 0.0070(4) 0.0140(5)
C24 0.0339(6) 0.0305(6) 0.0233(6) 0.0121(5) 0.0108(5) 0.0174(5)
C25 0.0260(5) 0.0287(6) 0.0236(5) 0.0141(5) 0.0105(4) 0.0116(5)
C26 0.0335(6) 0.0284(6) 0.0367(7) 0.0107(5) -0.0030(5) 0.0101(5)
C27 0.0386(7) 0.0274(7) 0.0471(8) 0.0138(6) 0.0000(6) 0.0132(6)
C28 0.0312(6) 0.0394(7) 0.0389(7) 0.0228(6) 0.0081(5) 0.0171(5)
C29 0.0345(6) 0.0409(7) 0.0258(6) 0.0143(5) 0.0039(5) 0.0145(6)
C30 0.0371(6) 0.0309(6) 0.0230(6) 0.0104(5) 0.0078(5) 0.0140(5)
C31 0.0294(6) 0.0232(5) 0.0214(5) 0.0070(4) 0.0045(4) 0.0106(4)
C32 0.0396(7) 0.0522(8) 0.0274(6) 0.0158(6) 0.0100(5) 0.0290(6)
C33 0.0441(7) 0.0690(10) 0.0296(7) 0.0171(7) 0.0158(6) 0.0340(8)
C34 0.0411(7) 0.0610(9) 0.0219(6) 0.0161(6) 0.0083(5) 0.0218(7)
C35 0.0321(6) 0.0473(8) 0.0256(6) 0.0161(5) 0.0037(5) 0.0170(6)
C36 0.0280(6) 0.0293(6) 0.0234(6) 0.0087(5) 0.0049(4) 0.0120(5)

loop_
_atom_type_symbol
_atom_type_description
_atom_type_scat_dispersion_real
_atom_type_scat_dispersion_imag
_atom_type_scat_source
C C 0.0181 0.0091 'International Tables Vol C Tables 4.2.6.8 and 6.1.1.4'
H H 0.0000 0.0000 'International Tables Vol C Tables 4.2.6.8 and 6.1.1.4'
F F 0.0727 0.0534 'International Tables Vol C Tables 4.2.6.8 and 6.1.1.4'
N N 0.0311 0.0180 'International Tables Vol C Tables 4.2.6.8 and 6.1.1.4'
O O 0.0492 0.0322 'International Tables Vol C Tables 4.2.6.8 and 6.1.1.4'

loop_
_exptl_crystal_face_index_h
_exptl_crystal_face_index_k
_exptl_crystal_face_index_l
_exptl_crystal_face_perp_dist
0 1 -1 0.0533
-2 1 0 0.3168
0 2 -9 0.0369
1 -1 8 0.0349
-1 0 8 0.0342
0 -7 6 0.0636
0 -4 -5 0.0423
0 4 5 0.0361
7 -3 -1 0.2609
0 7 -2 0.0396
0 5 3 0.0307
1 -3 -7 0.0508
0 -7 3 0.0533
3 -7 2 0.1031

loop_
_geom_angle_atom_site_label_1
_geom_angle_atom_site_label_2
_geom_angle_atom_site_label_3
_geom_angle
_geom_angle_site_symmetry_1
_geom_angle_site_symmetry_3
_geom_angle_publ_flag
C1 N1 C5 125.56(11) . . ?
C2 C1 N1 118.81(11) . . ?
C2 C1 C6 124.57(11) . . ?
N1 C1 C6 116.61(11) . . ?
C1 C2 C3 117.75(11) . . ?
F1 C3 C4 119.25(11) . . ?
F1 C3 C2 115.49(10) . . ?
C4 C3 C2 125.24(11) . . ?
C3 C4 C5 115.98(11) . . ?
C3 C4 C13 123.46(11) . . ?
C5 C4 C13 120.55(10) . . ?
O1 C5 N1 118.95(10) . . ?
O1 C5 C4 124.43(10) . . ?
N1 C5 C4 116.61(10) . . ?
C1 C6 C7 114.68(9) . . ?
C8 C7 C12 119.11(11) . . ?
C8 C7 C6 119.97(12) . . ?
C12 C7 C6 120.88(12) . . ?
C7 C8 C9 120.52(13) . . ?
C10 C9 C8 120.07(13) . . ?
C11 C10 C9 119.72(12) . . ?
C10 C11 C12 120.26(13) . . ?
C11 C12 C7 120.31(13) . . ?
C18 C13 C14 118.19(11) . . ?
C18 C13 C4 121.26(11) . . ?
C14 C13 C4 120.54(11) . . ?
C15 C14 C13 120.62(11) . . ?
C16 C15 C14 120.43(12) . . ?
C17 C16 C15 119.50(12) . . ?
C16 C17 C18 120.37(12) . . ?
C13 C18 C17 120.90(13) . . ?
C19 N2 C23 125.62(10) . . ?
N2 C19 C20 119.00(10) . . ?
N2 C19 C24 116.75(10) . . ?
C20 C19 C24 124.25(11) . . ?
C19 C20 C21 117.52(11) . . ?
F2 C21 C22 119.26(10) . . ?
F2 C21 C20 115.58(10) . . ?
C22 C21 C20 125.16(11) . . ?
C21 C22 C23 116.35(10) . . ?
C21 C22 C31 123.51(11) . . ?
C23 C22 C31 120.05(10) . . ?
O2 C23 N2 119.45(10) . . ?
O2 C23 C22 124.20(10) . . ?
N2 C23 C22 116.34(10) . . ?
C19 C24 C25 113.79(9) . . ?
C30 C25 C26 118.59(11) . . ?
C30 C25 C24 120.54(11) . . ?
C26 C25 C24 120.83(11) . . ?
C25 C26 C27 120.68(12) . . ?
C28 C27 C26 120.33(13) . . ?
C29 C28 C27 119.46(12) . . ?
C28 C29 C30 120.20(12) . . ?
C25 C30 C29 120.73(12) . . ?
C36 C31 C32 118.89(11) . . ?
C36 C31 C22 120.02(10) . . ?
C32 C31 C22 121.07(11) . . ?
C33 C32 C31 120.60(12) . . ?
C34 C33 C32 120.12(12) . . ?
C33 C34 C35 119.67(12) . . ?
C34 C35 C36 120.51(12) . . ?
C35 C36 C31 120.21(11) . . ?

loop_
_geom_bond_atom_site_label_1
_geom_bond_atom_site_label_2
_geom_bond_distance
_geom_bond_site_symmetry_2
_geom_bond_publ_flag
F1 C3 1.3471(14) . ?
O1 C5 1.2475(15) . ?
N1 C1 1.3614(15) . ?
N1 C5 1.3821(14) . ?
C1 C2 1.3573(19) . ?
C1 C6 1.5040(16) . ?
C2 C3 1.4068(18) . ?
C3 C4 1.3688(17) . ?
C4 C5 1.4502(16) . ?
C4 C13 1.4870(16) . ?
C6 C7 1.5198(17) . ?
C7 C8 1.3881(19) . ?
C7 C12 1.3924(18) . ?
C8 C9 1.3912(19) . ?
C9 C10 1.385(2) . ?
C10 C11 1.385(2) . ?
C11 C12 1.3895(19) . ?
C13 C18 1.3919(18) . ?
C13 C14 1.4003(17) . ?
C14 C15 1.3892(17) . ?
C15 C16 1.3867(19) . ?
C16 C17 1.378(2) . ?
C17 C18 1.3929(19) . ?
F2 C21 1.3474(14) . ?
O2 C23 1.2436(15) . ?
N2 C19 1.3613(15) . ?
N2 C23 1.3816(15) . ?
C19 C20 1.3617(17) . ?
C19 C24 1.5027(15) . ?
C20 C21 1.4067(16) . ?
C21 C22 1.3682(17) . ?
C22 C23 1.4518(16) . ?
C22 C31 1.4849(15) . ?
C24 C25 1.5214(16) . ?
C25 C30 1.3858(18) . ?
C25 C26 1.3888(18) . ?
C26 C27 1.3889(19) . ?
C27 C28 1.383(2) . ?
C28 C29 1.379(2) . ?
C29 C30 1.3937(19) . ?
C31 C36 1.3935(17) . ?
C31 C32 1.3935(17) . ?
C32 C33 1.3884(19) . ?
C33 C34 1.383(2) . ?
C34 C35 1.3847(19) . ?
C35 C36 1.3878(17) . ?

loop_
_geom_hbond_atom_site_label_D
_geom_hbond_atom_site_label_H
_geom_hbond_atom_site_label_A
_geom_hbond_distance_DH
_geom_hbond_distance_HA
_geom_hbond_distance_DA
_geom_hbond_angle_DHA
_geom_hbond_site_symmetry_A
_geom_hbond_publ_flag
N1 H1 O2 0.933(19) 1.811(19) 2.7429(13) 176.5(16) . yes
N2 H2 O1 0.894(18) 1.882(18) 2.7733(13) 175.1(15) . yes

loop_
_geom_torsion_atom_site_label_1
_geom_torsion_atom_site_label_2
_geom_torsion_atom_site_label_3
_geom_torsion_atom_site_label_4
_geom_torsion
_geom_torsion_site_symmetry_1
_geom_torsion_site_symmetry_2
_geom_torsion_site_symmetry_3
_geom_torsion_site_symmetry_4
_geom_torsion_publ_flag
C5 N1 C1 C2 1.87(17) . . . . ?
C5 N1 C1 C6 -177.01(10) . . . . ?
N1 C1 C2 C3 -0.36(17) . . . . ?
C6 C1 C2 C3 178.42(11) . . . . ?
C1 C2 C3 F1 179.98(10) . . . . ?
C1 C2 C3 C4 -1.57(19) . . . . ?
F1 C3 C4 C5 -179.66(10) . . . . ?
C2 C3 C4 C5 1.95(18) . . . . ?
F1 C3 C4 C13 1.73(17) . . . . ?
C2 C3 C4 C13 -176.66(11) . . . . ?
C1 N1 C5 O1 178.23(10) . . . . ?
C1 N1 C5 C4 -1.42(16) . . . . ?
C3 C4 C5 O1 179.90(11) . . . . ?
C13 C4 C5 O1 -1.44(17) . . . . ?
C3 C4 C5 N1 -0.46(15) . . . . ?
C13 C4 C5 N1 178.19(10) . . . . ?
C2 C1 C6 C7 106.08(14) . . . . ?
N1 C1 C6 C7 -75.12(14) . . . . ?
C1 C6 C7 C8 129.27(12) . . . . ?
C1 C6 C7 C12 -52.86(16) . . . . ?
C12 C7 C8 C9 -0.06(17) . . . . ?
C6 C7 C8 C9 177.85(11) . . . . ?
C7 C8 C9 C10 0.36(18) . . . . ?
C8 C9 C10 C11 -0.46(19) . . . . ?
C9 C10 C11 C12 0.3(2) . . . . ?
C10 C11 C12 C7 0.0(2) . . . . ?
C8 C7 C12 C11 -0.14(18) . . . . ?
C6 C7 C12 C11 -178.03(11) . . . . ?
C3 C4 C13 C18 -42.78(17) . . . . ?
C5 C4 C13 C18 138.67(12) . . . . ?
C3 C4 C13 C14 136.02(12) . . . . ?
C5 C4 C13 C14 -42.53(15) . . . . ?
C18 C13 C14 C15 0.12(17) . . . . ?
C4 C13 C14 C15 -178.72(11) . . . . ?
C13 C14 C15 C16 -0.31(18) . . . . ?
C14 C15 C16 C17 0.36(19) . . . . ?
C15 C16 C17 C18 -0.2(2) . . . . ?
C14 C13 C18 C17 0.01(19) . . . . ?
C4 C13 C18 C17 178.84(12) . . . . ?
C16 C17 C18 C13 0.0(2) . . . . ?
C23 N2 C19 C20 -0.91(17) . . . . ?
C23 N2 C19 C24 178.95(10) . . . . ?
N2 C19 C20 C21 0.47(16) . . . . ?
C24 C19 C20 C21 -179.38(10) . . . . ?
C19 C20 C21 F2 -179.00(10) . . . . ?
C19 C20 C21 C22 0.48(18) . . . . ?
F2 C21 C22 C23 178.48(9) . . . . ?
C20 C21 C22 C23 -0.98(17) . . . . ?
F2 C21 C22 C31 -4.71(17) . . . . ?
C20 C21 C22 C31 175.84(10) . . . . ?
C19 N2 C23 O2 -178.64(10) . . . . ?
C19 N2 C23 C22 0.38(16) . . . . ?
C21 C22 C23 O2 179.50(11) . . . . ?
C31 C22 C23 O2 2.58(17) . . . . ?
C21 C22 C23 N2 0.54(15) . . . . ?
C31 C22 C23 N2 -176.39(9) . . . . ?
N2 C19 C24 C25 73.06(13) . . . . ?
C20 C19 C24 C25 -107.09(13) . . . . ?
C19 C24 C25 C30 -132.49(11) . . . . ?
C19 C24 C25 C26 50.01(15) . . . . ?
C30 C25 C26 C27 -0.41(19) . . . . ?
C24 C25 C26 C27 177.14(12) . . . . ?
C25 C26 C27 C28 0.2(2) . . . . ?
C26 C27 C28 C29 0.3(2) . . . . ?
C27 C28 C29 C30 -0.7(2) . . . . ?
C26 C25 C30 C29 0.07(18) . . . . ?
C24 C25 C30 C29 -177.48(11) . . . . ?
C28 C29 C30 C25 0.47(19) . . . . ?
C21 C22 C31 C36 -45.23(17) . . . . ?
C23 C22 C31 C36 131.47(12) . . . . ?
C21 C22 C31 C32 135.89(13) . . . . ?
C23 C22 C31 C32 -47.41(16) . . . . ?
C36 C31 C32 C33 0.8(2) . . . . ?
C22 C31 C32 C33 179.66(13) . . . . ?
C31 C32 C33 C34 -0.6(2) . . . . ?
C32 C33 C34 C35 0.0(3) . . . . ?
C33 C34 C35 C36 0.5(2) . . . . ?
C34 C35 C36 C31 -0.3(2) . . . . ?
C32 C31 C36 C35 -0.34(19) . . . . ?
C22 C31 C36 C35 -179.24(11) . . . . ?
